data_1544531
loop_
_publ_author_name
'Noor, Shabana'
'Seidel, R\"udiger W.'
'Goddard, Richard'
'Kumar, Sarvendra'
'Sabir, Suhail'

_publ_section_title
;
 Redetermination of
 diaqua[<i>N</i>,<i>N</i>'-bis(3-methoxy-2-oxidobenzylidene)ethylenediamine-\k^4^<i>O</i>,<i>N</i>,<i>N</i>',<i>O</i>']manganese(III)
 perchlorate at 100K
;
_journal_coeditor_code WM4031
_journal_issue 11
_journal_name_full IUCrData
_journal_page_first x161735
_journal_paper_doi 10.1107/S2414314616017351
_journal_volume 1
_journal_year 2016
_chemical_formula_iupac '[Mn (C18 H18 N2 O4) (H2 O)2] Cl O4'
_chemical_formula_moiety 'C18 H22 Mn N2 O6 +, Cl O4 -'
_chemical_formula_sum 'C18 H22 Cl Mn N2 O10'
_chemical_formula_weight 516.76
_chemical_name_systematic
'Diaqua[<i>N</i>,<i>N</i>'-bis(3-methoxy-2-oxidobenzylidene)ethylenediamine-\k^4^<i>O</i>,<i>N</i>,<i>N</i>',<i>O</i>']manganese(III) perchlorate'
_space_group_crystal_system orthorhombic
_space_group_IT_number 61
_space_group_name_Hall '-P 2ac 2ab'
_space_group_name_H-M_alt 'P b c a'
_symmetry_space_group_name_Hall '-P 2ac 2ab'
_symmetry_space_group_name_H-M 'P b c a'
_atom_sites_solution_hydrogens mixed
_atom_sites_solution_primary dual
_atom_sites_solution_secondary difmap
_audit_creation_method SHELXL-2014/7
_cell_angle_alpha 90
_cell_angle_beta 90
_cell_angle_gamma 90
_cell_formula_units_Z 8
_cell_length_a 13.978(2)
_cell_length_b 13.2080(19)
_cell_length_c 22.137(3)
_cell_measurement_reflns_used 9815
_cell_measurement_temperature 100(2)
_cell_measurement_theta_max 33.8423
_cell_measurement_theta_min 3.2191
_cell_volume 4087.0(10)
_computing_cell_refinement
;
SAINT (Bruker, 2013)
;
_computing_data_collection
;
APEX2 (Bruker, 2013)
;
_computing_data_reduction
;
SAINT (Bruker, 2013)
;
_computing_molecular_graphics
;
DIAMOND (Brandenburg, 2014)
;
_computing_publication_material
;
publCIF (Westrip, 2010)
;
_computing_structure_refinement
;
SHELXL2014 (Sheldrick, 2015b)
;
_computing_structure_solution
;
SHELXT2014 (Sheldrick, 2015a)
;
_diffrn_ambient_temperature 100(2)
_diffrn_detector_area_resol_mean 16.67
_diffrn_measured_fraction_theta_full 0.999
_diffrn_measured_fraction_theta_max 0.999
_diffrn_measurement_device 'four-circle diffractometer'
_diffrn_measurement_device_type 'Bruker Kappa Mach3 APEXII'
_diffrn_measurement_method '\f- and \w-scans'
_diffrn_radiation_monochromator 'Incoatec Helios mirrors'
_diffrn_radiation_type MoK\a
_diffrn_radiation_wavelength 0.71073
_diffrn_reflns_av_R_equivalents 0.0678
_diffrn_reflns_limit_h_max 22
_diffrn_reflns_limit_h_min -22
_diffrn_reflns_limit_k_max 20
_diffrn_reflns_limit_k_min -20
_diffrn_reflns_limit_l_max 35
_diffrn_reflns_limit_l_min -35
_diffrn_reflns_number 139974
_diffrn_reflns_theta_full 25.242
_diffrn_reflns_theta_max 34.364
_diffrn_reflns_theta_min 3.085
_exptl_absorpt_coefficient_mu 0.838
_exptl_absorpt_correction_T_max 0.97769
_exptl_absorpt_correction_T_min 0.95737
_exptl_absorpt_correction_type gaussian
_exptl_absorpt_process_details
;
(<i>SADABS</i>; Bruker, 2013)
;
_exptl_crystal_colour brown
_exptl_crystal_density_diffrn 1.680
_exptl_crystal_description plate
_exptl_crystal_F_000 2128
_exptl_crystal_size_max 0.061
_exptl_crystal_size_mid 0.060
_exptl_crystal_size_min 0.044
_refine_diff_density_max 0.570
_refine_diff_density_min -0.574
_refine_ls_extinction_method none
_refine_ls_goodness_of_fit_ref 1.057
_refine_ls_hydrogen_treatment mixed
_refine_ls_matrix_type full
_refine_ls_number_parameters 303
_refine_ls_number_reflns 8570
_refine_ls_number_restraints 4
_refine_ls_restrained_S_all 1.057
_refine_ls_R_factor_all 0.0508
_refine_ls_R_factor_gt 0.0338
_refine_ls_shift/su_max 0.000
_refine_ls_shift/su_mean 0.000
_refine_ls_structure_factor_coef Fsqd
_refine_ls_weighting_details 'w=1/[\s^2^(Fo^2^)+(0.0383P)^2^+2.5037P] where P=(Fo^2^+2Fc^2^)/3'
_refine_ls_weighting_scheme calc
_refine_ls_wR_factor_gt 0.0805
_refine_ls_wR_factor_ref 0.0884
_reflns_number_gt 6786
_reflns_number_total 8570
_reflns_threshold_expression 'I > 2\s(I)'
_cod_data_source_file wm4031sup1.cif
_cod_data_source_block I
_cod_original_cell_volume 4086.8(10)
_cod_database_code 1544531
_shelx_space_group_comment
;
The symmetry employed for this shelxl refinement is uniquely defined
by the following loop, which should always be used as a source of
symmetry information in preference to the above space-group names.
They are only intended as comments.
;
_shelx_estimated_absorpt_t_min 0.951
_shelx_estimated_absorpt_t_max 0.964

loop_
_space_group_symop_operation_xyz
'x, y, z'
'-x+1/2, -y, z+1/2'
'-x, y+1/2, -z+1/2'
'x+1/2, -y+1/2, -z'
'-x, -y, -z'
'x-1/2, y, -z-1/2'
'x, -y-1/2, z-1/2'
'-x-1/2, y-1/2, z'

loop_
_atom_site_type_symbol
_atom_site_label
_atom_site_fract_x
_atom_site_fract_y
_atom_site_fract_z
_atom_site_U_iso_or_equiv
_atom_site_adp_type
_atom_site_calc_flag
_atom_site_occupancy
Mn Mn1 0.05507(2) 0.16542(2) 0.02662(2) 0.01032(4) Uani d 1
O O1 0.01911(6) 0.13705(7) -0.05304(4) 0.01327(16) Uani d 1
O O3 -0.06422(6) 0.07741(8) -0.15036(4) 0.01552(17) Uani d 1
O O2 -0.05860(6) 0.11266(7) 0.05868(4) 0.01282(16) Uani d 1
O O4 -0.23082(6) 0.05403(7) 0.07137(4) 0.01419(16) Uani d 1
O O5 -0.02462(8) 0.31470(8) 0.01391(5) 0.02090(19) Uani d 1
H H5A -0.0067(14) 0.3651(13) 0.0316(8) 0.025 Uiso d 1
H H5B -0.0344(15) 0.3299(15) -0.0214(7) 0.025 Uiso d 1
O O6 0.13121(7) 0.01671(7) 0.03740(4) 0.01389(16) Uani d 1
H H6A 0.1025(12) -0.0212(13) 0.0587(8) 0.017 Uiso d 1
H H6B 0.1363(13) -0.0126(13) 0.0058(7) 0.017 Uiso d 1
N N1 0.17881(7) 0.22395(8) 0.00093(5) 0.01278(18) Uani d 1
N N2 0.10243(7) 0.20154(8) 0.10813(5) 0.01314(18) Uani d 1
C C1 0.16738(8) 0.17524(9) -0.10433(5) 0.01203(19) Uani d 1
C C2 0.21723(9) 0.17554(9) -0.15978(6) 0.0142(2) Uani d 1
H H2 0.2823 0.1962 -0.1608 0.017 Uiso calc 1
C C3 0.17257(9) 0.14629(10) -0.21217(6) 0.0156(2) Uani d 1
H H3 0.2065 0.1478 -0.2493 0.019 Uiso calc 1
C C4 0.07678(9) 0.11406(10) -0.21103(6) 0.0144(2) Uani d 1
H H4 0.0458 0.0947 -0.2474 0.017 Uiso calc 1
C C5 0.02787(8) 0.11054(9) -0.15713(5) 0.01208(19) Uani d 1
C C6 0.07152(8) 0.14179(9) -0.10239(5) 0.01138(19) Uani d 1
C C7 0.21595(8) 0.21480(9) -0.05204(6) 0.0131(2) Uani d 1
H H7 0.2805 0.2358 -0.0570 0.016 Uiso calc 1
C C8 0.23024(9) 0.27754(10) 0.04970(6) 0.0160(2) Uani d 1
H H8A 0.2104 0.3495 0.0510 0.019 Uiso calc 1
H H8B 0.3001 0.2747 0.0425 0.019 Uiso calc 1
C C9 -0.04245(9) 0.16141(9) 0.16346(5) 0.0131(2) Uani d 1
C C10 -0.08533(10) 0.16185(10) 0.22139(6) 0.0159(2) Uani d 1
H H10 -0.0507 0.1872 0.2551 0.019 Uiso calc 1
C C11 -0.17650(10) 0.12588(10) 0.22909(6) 0.0173(2) Uani d 1
H H11 -0.2044 0.1258 0.2682 0.021 Uiso calc 1
C C12 -0.22881(9) 0.08926(10) 0.17972(6) 0.0155(2) Uani d 1
H H12 -0.2925 0.0661 0.1853 0.019 Uiso calc 1
C C13 -0.18793(8) 0.08685(9) 0.12310(5) 0.0124(2) Uani d 1
C C14 -0.09280(8) 0.12115(9) 0.11373(5) 0.01138(19) Uani d 1
C C15 0.05446(9) 0.19643(10) 0.15778(6) 0.0142(2) Uani d 1
H H15 0.0859 0.2176 0.1937 0.017 Uiso calc 1
C C16 0.20569(9) 0.22573(11) 0.10871(6) 0.0165(2) Uani d 1
H H16A 0.2437 0.1629 0.1132 0.020 Uiso calc 1
H H16B 0.2206 0.2709 0.1431 0.020 Uiso calc 1
C C17 -0.11436(9) 0.05085(11) -0.20418(6) 0.0181(2) Uani d 1
H H17A -0.1187 0.1101 -0.2307 0.027 Uiso calc 1
H H17B -0.1789 0.0277 -0.1938 0.027 Uiso calc 1
H H17C -0.0800 -0.0035 -0.2251 0.027 Uiso calc 1
C C18 -0.32985(9) 0.02778(11) 0.07497(7) 0.0185(2) Uani d 1
H H18A -0.3383 -0.0274 0.1041 0.028 Uiso calc 1
H H18B -0.3524 0.0059 0.0351 0.028 Uiso calc 1
H H18C -0.3668 0.0869 0.0881 0.028 Uiso calc 1
Cl Cl1 0.07410(2) 0.52382(3) 0.12199(2) 0.01738(6) Uani d 1
O O7 0.05549(8) 0.48739(9) 0.06149(5) 0.0266(2) Uani d 1
O O8 0.00029(9) 0.48986(13) 0.16163(6) 0.0404(3) Uani d 1
O O9 0.07464(9) 0.63287(9) 0.11931(6) 0.0325(3) Uani d 1
O O10 0.16496(8) 0.48708(10) 0.14218(6) 0.0288(2) Uani d 1

loop_
_atom_site_aniso_label
_atom_site_aniso_U_11
_atom_site_aniso_U_22
_atom_site_aniso_U_33
_atom_site_aniso_U_12
_atom_site_aniso_U_13
_atom_site_aniso_U_23
Mn1 0.00933(7) 0.01206(8) 0.00956(8) -0.00203(6) 0.00013(6) -0.00028(6)
O1 0.0120(4) 0.0182(4) 0.0096(4) -0.0041(3) 0.0015(3) 0.0006(3)
O3 0.0123(4) 0.0229(4) 0.0113(4) -0.0044(3) -0.0005(3) 0.0000(3)
O2 0.0114(4) 0.0165(4) 0.0105(4) -0.0026(3) 0.0026(3) -0.0017(3)
O4 0.0102(4) 0.0183(4) 0.0142(4) -0.0026(3) 0.0007(3) 0.0004(3)
O5 0.0237(5) 0.0151(4) 0.0240(5) 0.0021(4) -0.0028(4) 0.0011(4)
O6 0.0146(4) 0.0139(4) 0.0132(4) -0.0011(3) 0.0025(3) -0.0005(3)
N1 0.0119(4) 0.0127(4) 0.0137(4) -0.0024(3) -0.0007(3) 0.0006(4)
N2 0.0117(4) 0.0143(4) 0.0134(4) -0.0007(3) -0.0015(3) -0.0015(4)
C1 0.0118(5) 0.0113(5) 0.0129(5) -0.0008(4) 0.0017(4) 0.0017(4)
C2 0.0129(5) 0.0144(5) 0.0155(5) -0.0007(4) 0.0035(4) 0.0017(4)
C3 0.0156(5) 0.0172(5) 0.0140(5) 0.0000(4) 0.0047(4) 0.0016(4)
C4 0.0154(5) 0.0155(5) 0.0123(5) 0.0005(4) 0.0010(4) 0.0013(4)
C5 0.0118(4) 0.0131(5) 0.0114(5) -0.0004(4) 0.0001(4) 0.0011(4)
C6 0.0120(5) 0.0111(5) 0.0110(5) -0.0005(4) 0.0013(4) 0.0014(4)
C7 0.0118(5) 0.0118(5) 0.0156(5) -0.0017(4) 0.0003(4) 0.0021(4)
C8 0.0145(5) 0.0174(5) 0.0161(5) -0.0047(4) -0.0017(4) -0.0015(4)
C9 0.0141(5) 0.0137(5) 0.0114(5) 0.0013(4) 0.0004(4) 0.0000(4)
C10 0.0205(5) 0.0168(5) 0.0104(5) 0.0026(4) 0.0008(4) -0.0001(4)
C11 0.0214(6) 0.0179(6) 0.0127(5) 0.0029(5) 0.0050(4) 0.0022(4)
C12 0.0154(5) 0.0157(5) 0.0155(5) 0.0017(4) 0.0041(4) 0.0026(4)
C13 0.0128(5) 0.0117(5) 0.0127(5) 0.0007(4) 0.0006(4) 0.0019(4)
C14 0.0120(5) 0.0108(5) 0.0114(5) 0.0016(4) 0.0013(4) 0.0009(4)
C15 0.0153(5) 0.0147(5) 0.0126(5) 0.0005(4) -0.0019(4) -0.0018(4)
C16 0.0123(5) 0.0226(6) 0.0145(5) -0.0028(4) -0.0025(4) -0.0011(4)
C17 0.0149(5) 0.0261(6) 0.0131(5) -0.0027(5) -0.0036(4) 0.0004(5)
C18 0.0109(5) 0.0213(6) 0.0233(6) -0.0031(4) 0.0005(4) 0.0033(5)
Cl1 0.01365(12) 0.02412(15) 0.01436(12) -0.00049(10) -0.00314(10) -0.00031(11)
O7 0.0345(6) 0.0301(6) 0.0152(4) -0.0050(5) -0.0071(4) -0.0021(4)
O8 0.0211(5) 0.0764(10) 0.0235(6) -0.0062(6) -0.0018(4) 0.0216(6)
O9 0.0349(6) 0.0236(5) 0.0391(7) 0.0044(5) -0.0056(5) -0.0082(5)
O10 0.0179(5) 0.0391(6) 0.0295(6) 0.0088(4) -0.0084(4) -0.0041(5)

loop_
_atom_type_symbol
_atom_type_description
_atom_type_scat_dispersion_real
_atom_type_scat_dispersion_imag
_atom_type_scat_source
C C 0.0033 0.0016 'International Tables Vol C Tables 4.2.6.8 and 6.1.1.4'
H H 0.0000 0.0000 'International Tables Vol C Tables 4.2.6.8 and 6.1.1.4'
N N 0.0061 0.0033 'International Tables Vol C Tables 4.2.6.8 and 6.1.1.4'
O O 0.0106 0.0060 'International Tables Vol C Tables 4.2.6.8 and 6.1.1.4'
Cl Cl 0.1484 0.1585 'International Tables Vol C Tables 4.2.6.8 and 6.1.1.4'
Mn Mn 0.3368 0.7283 'International Tables Vol C Tables 4.2.6.8 and 6.1.1.4'

loop_
_exptl_crystal_face_index_h
_exptl_crystal_face_index_k
_exptl_crystal_face_index_l
_exptl_crystal_face_perp_dist
0.00 0.00 1.00 0.0150
0.00 0.00 -1.00 0.0150
-1.00 1.00 1.00 0.0250
1.00 -1.00 -1.00 0.0250
1.00 1.00 0.00 0.0300
-1.00 -1.00 0.00 0.0250
1.00 0.00 0.00 0.0250

loop_
_geom_angle_atom_site_label_1
_geom_angle_atom_site_label_2
_geom_angle_atom_site_label_3
_geom_angle
O1 Mn1 O2 93.13(4)
O1 Mn1 N1 92.42(4)
O2 Mn1 N1 174.44(4)
O1 Mn1 N2 175.23(4)
O2 Mn1 N2 91.60(4)
N1 Mn1 N2 82.85(4)
O1 Mn1 O6 93.00(4)
O2 Mn1 O6 92.08(4)
N1 Mn1 O6 87.60(4)
N2 Mn1 O6 87.45(4)
O1 Mn1 O5 85.74(4)
O2 Mn1 O5 87.37(4)
N1 Mn1 O5 93.08(4)
N2 Mn1 O5 93.86(4)
O6 Mn1 O5 178.59(4)
C6 O1 Mn1 128.52(8)
C5 O3 C17 116.72(10)
C14 O2 Mn1 128.90(8)
C13 O4 C18 117.14(10)
Mn1 O5 H5A 119.9(15)
Mn1 O5 H5B 114.3(15)
H5A O5 H5B 108(2)
Mn1 O6 H6A 112.0(13)
Mn1 O6 H6B 111.8(13)
H6A O6 H6B 104.9(18)
C7 N1 C8 120.93(10)
C7 N1 Mn1 125.27(9)
C8 N1 Mn1 113.74(8)
C15 N2 C16 120.78(11)
C15 N2 Mn1 126.18(9)
C16 N2 Mn1 112.73(8)
C2 C1 C6 119.73(11)
C2 C1 C7 117.73(11)
C6 C1 C7 122.45(11)
C3 C2 C1 120.63(11)
C3 C2 H2 119.7
C1 C2 H2 119.7
C2 C3 C4 120.22(11)
C2 C3 H3 119.9
C4 C3 H3 119.9
C5 C4 C3 119.96(12)
C5 C4 H4 120.0
C3 C4 H4 120.0
O3 C5 C4 124.99(11)
O3 C5 C6 113.85(10)
C4 C5 C6 121.15(11)
O1 C6 C1 124.62(11)
O1 C6 C5 117.12(10)
C1 C6 C5 118.26(11)
N1 C7 C1 125.16(11)
N1 C7 H7 117.4
C1 C7 H7 117.4
N1 C8 C16 107.68(10)
N1 C8 H8A 110.2
C16 C8 H8A 110.2
N1 C8 H8B 110.2
C16 C8 H8B 110.2
H8A C8 H8B 108.5
C14 C9 C10 119.82(11)
C14 C9 C15 121.56(11)
C10 C9 C15 118.50(11)
C11 C10 C9 120.33(12)
C11 C10 H10 119.8
C9 C10 H10 119.8
C10 C11 C12 120.52(12)
C10 C11 H11 119.7
C12 C11 H11 119.7
C13 C12 C11 120.08(12)
C13 C12 H12 120.0
C11 C12 H12 120.0
O4 C13 C12 126.08(11)
O4 C13 C14 112.99(10)
C12 C13 C14 120.92(11)
O2 C14 C9 125.06(11)
O2 C14 C13 116.68(10)
C9 C14 C13 118.26(11)
N2 C15 C9 125.58(11)
N2 C15 H15 117.2
C9 C15 H15 117.2
N2 C16 C8 108.14(10)
N2 C16 H16A 110.1
C8 C16 H16A 110.1
N2 C16 H16B 110.1
C8 C16 H16B 110.1
H16A C16 H16B 108.4
O3 C17 H17A 109.5
O3 C17 H17B 109.5
H17A C17 H17B 109.5
O3 C17 H17C 109.5
H17A C17 H17C 109.5
H17B C17 H17C 109.5
O4 C18 H18A 109.5
O4 C18 H18B 109.5
H18A C18 H18B 109.5
O4 C18 H18C 109.5
H18A C18 H18C 109.5
H18B C18 H18C 109.5
O8 Cl1 O10 110.06(8)
O8 Cl1 O9 110.08(9)
O10 Cl1 O9 110.30(8)
O8 Cl1 O7 109.56(8)
O10 Cl1 O7 109.63(7)
O9 Cl1 O7 107.17(7)

loop_
_geom_bond_atom_site_label_1
_geom_bond_atom_site_label_2
_geom_bond_distance
Mn1 O1 1.8714(9)
Mn1 O2 1.8745(9)
Mn1 N1 1.9780(11)
Mn1 N2 1.9803(11)
Mn1 O6 2.2466(10)
Mn1 O5 2.2820(11)
O1 C6 1.3170(14)
O3 C5 1.3678(14)
O3 C17 1.4260(15)
O2 C14 1.3138(14)
O4 C13 1.3634(15)
O4 C18 1.4292(15)
O5 H5A 0.811(15)
O5 H5B 0.819(15)
O6 H6A 0.795(14)
O6 H6B 0.804(14)
N1 C7 1.2880(16)
N1 C8 1.4775(16)
N2 C15 1.2891(16)
N2 C16 1.4783(16)
C1 C2 1.4113(17)
C1 C6 1.4116(16)
C1 C7 1.4401(17)
C2 C3 1.3727(18)
C2 H2 0.9500
C3 C4 1.4052(18)
C3 H3 0.9500
C4 C5 1.3758(17)
C4 H4 0.9500
C5 C6 1.4181(17)
C7 H7 0.9500
C8 C16 1.5142(18)
C8 H8A 0.9900
C8 H8B 0.9900
C9 C14 1.4107(17)
C9 C10 1.4156(17)
C9 C15 1.4369(17)
C10 C11 1.3707(19)
C10 H10 0.9500
C11 C12 1.4012(19)
C11 H11 0.9500
C12 C13 1.3779(17)
C12 H12 0.9500
C13 C14 1.4200(17)
C15 H15 0.9500
C16 H16A 0.9900
C16 H16B 0.9900
C17 H17A 0.9800
C17 H17B 0.9800
C17 H17C 0.9800
C18 H18A 0.9800
C18 H18B 0.9800
C18 H18C 0.9800
Cl1 O8 1.4267(12)
Cl1 O10 1.4312(11)
Cl1 O9 1.4416(13)
Cl1 O7 1.4467(11)

loop_
_geom_hbond_atom_site_label_D
_geom_hbond_atom_site_label_H
_geom_hbond_atom_site_label_A
_geom_hbond_site_symmetry_A
_geom_hbond_distance_DH
_geom_hbond_distance_HA
_geom_hbond_distance_DA
_geom_hbond_angle_DHA
O5 H5A O7 . 0.811(15) 1.950(15) 2.7505(16) 169(2)
O5 H5B O9 5_565 0.819(15) 2.292(15) 3.1089(18) 175(2)
O6 H6A O1 5 0.795(14) 2.291(16) 2.9426(13) 139.7(17)
O6 H6B O2 5 0.804(14) 2.227(16) 2.9109(13) 143.3(17)
O6 H6A O3 5 0.795(14) 2.227(16) 2.9454(13) 150.5(18)
O6 H6B O4 5 0.804(14) 2.227(16) 2.9341(13) 147.0(17)

loop_
_geom_torsion_atom_site_label_1
_geom_torsion_atom_site_label_2
_geom_torsion_atom_site_label_3
_geom_torsion_atom_site_label_4
_geom_torsion
N1 C8 C16 N2 -41.38(14)
C4 C5 O3 C17 -4.17(18)
C12 C13 O4 C18 5.73(18)

_cod_database_fobs_code 1544531
